data_1572463
loop_
_publ_author_name
'Zueva, Anna Y.'
'Bilyachenko, Alexey N.'
'Khrustalev, Victor N.'
'Shul'pina, Lidia S.'
'Ikonnikov, Nikolay S.'
'Dorovatovskii, Pavel V.'
'Shubina, Elena S.'
'Ragimov, Karim'
'Lobanov, Nikolai N.'
'Sun, Di'

_publ_section_title
;
 Rational (supra)molecular design and catalytic activity of cage-like
 Cu<sub>4</sub>-based phenylsilsesquioxanes.
;
_journal_issue 39
_journal_name_full Nanoscale
_journal_page_first 18389
_journal_page_last 18398
_journal_paper_doi 10.1039/d4nr02173h
_journal_volume 16
_journal_year 2024
_chemical_formula_moiety 'C85.50 H90 Cu4 O30 Rb4 Si12'
_chemical_formula_sum 'C85.5 H90 Cu4 O30 Rb4 Si12'
_chemical_formula_weight 2530.74
_space_group_crystal_system monoclinic
_space_group_IT_number 15
_space_group_name_Hall '-C 2yc'
_space_group_name_H-M_alt 'C 1 2/c 1'
_atom_sites_solution_hydrogens mixed
_atom_sites_solution_primary difmap
_atom_sites_solution_secondary difmap
_audit_creation_method SHELXL-2013
_audit_update_record
;
2024-05-14 deposited with the CCDC.	2024-08-22 downloaded from the CCDC.
;
_cell_angle_alpha 90
_cell_angle_beta 99.7402(15)
_cell_angle_gamma 90
_cell_formula_units_Z 4
_cell_length_a 14.7418(2)
_cell_length_b 27.4918(5)
_cell_length_c 26.7963(4)
_cell_measurement_reflns_used 38775
_cell_measurement_temperature 100(2)
_cell_measurement_theta_max 34.907
_cell_measurement_theta_min 2.3060
_cell_volume 10703.4(3)
_computing_cell_refinement 'CrysAlisPro 1.171.41.117a (Rigaku OD, 2021)'
_computing_data_collection 'CrysAlisPro 1.171.41.117a (Rigaku OD, 2021)'
_computing_data_reduction 'CrysAlisPro 1.171.41.117a (Rigaku OD, 2021)'
_computing_molecular_graphics 'SHELXTL (Sheldrick, 2015)'
_computing_publication_material 'SHELXTL (Sheldrick, 2015)'
_computing_structure_refinement 'SHELXL (Sheldrick, 2015)'
_computing_structure_solution 'SHELXT (Sheldrick, 2015)'
_diffrn_ambient_temperature 100(2)
_diffrn_measured_fraction_theta_full 0.993
_diffrn_measured_fraction_theta_max 0.911
_diffrn_measurement_device_type 'XtaLAB Synergy, Dualflex, HyPix'
_diffrn_measurement_method '\f and \w'
_diffrn_radiation_type MoK\a
_diffrn_radiation_wavelength 0.71073
_diffrn_reflns_av_R_equivalents 0.0467
_diffrn_reflns_av_unetI/netI 0.0422
_diffrn_reflns_Laue_measured_fraction_full 0.993
_diffrn_reflns_Laue_measured_fraction_max 0.911
_diffrn_reflns_limit_h_max 22
_diffrn_reflns_limit_h_min -22
_diffrn_reflns_limit_k_max 42
_diffrn_reflns_limit_k_min -44
_diffrn_reflns_limit_l_max 40
_diffrn_reflns_limit_l_min -42
_diffrn_reflns_number 106402
_diffrn_reflns_point_group_measured_fraction_full 0.993
_diffrn_reflns_point_group_measured_fraction_max 0.911
_diffrn_reflns_theta_full 25.242
_diffrn_reflns_theta_max 35.303
_diffrn_reflns_theta_min 2.040
_diffrn_source 'micro-focus sealed X-ray tube'
_exptl_absorpt_coefficient_mu 2.797
_exptl_absorpt_correction_T_max 0.555
_exptl_absorpt_correction_T_min 0.503
_exptl_absorpt_correction_type multi-scan
_exptl_absorpt_process_details
;
CrysAlisPro 1.171.41.117a (Rigaku Oxford Diffraction, 2021)
Empirical absorption correction using spherical harmonics,
implemented in SCALE3 ABSPACK scaling algorithm.
;
_exptl_crystal_colour blue
_exptl_crystal_density_diffrn 1.571
_exptl_crystal_description prism
_exptl_crystal_F_000 5100
_exptl_crystal_size_max 0.24
_exptl_crystal_size_mid 0.22
_exptl_crystal_size_min 0.20
_refine_diff_density_max 2.251
_refine_diff_density_min -0.989
_refine_diff_density_rms 0.115
_refine_ls_extinction_method none
_refine_ls_goodness_of_fit_ref 1.024
_refine_ls_hydrogen_treatment constr
_refine_ls_matrix_type full
_refine_ls_number_parameters 648
_refine_ls_number_reflns 21952
_refine_ls_number_restraints 92
_refine_ls_restrained_S_all 1.027
_refine_ls_R_factor_all 0.0799
_refine_ls_R_factor_gt 0.0503
_refine_ls_shift/su_max 0.001
_refine_ls_shift/su_mean 0.000
_refine_ls_structure_factor_coef Fsqd
_refine_ls_weighting_details 'w=1/[\s^2^(Fo^2^)+(0.0605P)^2^+28.5315P] where P=(Fo^2^+2Fc^2^)/3'
_refine_ls_weighting_scheme calc
_refine_ls_wR_factor_gt 0.1197
_refine_ls_wR_factor_ref 0.1304
_reflns_Friedel_coverage 0.000
_reflns_number_gt 15814
_reflns_number_total 21952
_reflns_threshold_expression 'I > 2\s(I)'
_cod_data_source_file d4nr02173h2.cif
_cod_data_source_block 15
_cod_depositor_comments 'Adding full bibliography for 1572445--1572463.cif.'
_cod_original_sg_symbol_H-M 'C 2/c'
_cod_original_formula_sum 'C85.50 H90 Cu4 O30 Rb4 Si12'
_cod_database_code 1572463
_shelx_space_group_comment
;
The symmetry employed for this shelxl refinement is uniquely defined
by the following loop, which should always be used as a source of
symmetry information in preference to the above space-group names.
They are only intended as comments.
;
_shelx_estimated_absorpt_t_min 0.553
_shelx_estimated_absorpt_t_max 0.605
_shelxl_version_number 2013-4

loop_
_space_group_symop_operation_xyz
'x, y, z'
'-x, y, -z+1/2'
'x+1/2, y+1/2, z'
'-x+1/2, y+1/2, -z+1/2'
'-x, -y, -z'
'x, -y, z-1/2'
'-x+1/2, -y+1/2, -z'
'x+1/2, -y+1/2, z-1/2'

loop_
_atom_site_label
_atom_site_type_symbol
_atom_site_fract_x
_atom_site_fract_y
_atom_site_fract_z
_atom_site_U_iso_or_equiv
_atom_site_adp_type
_atom_site_occupancy
_atom_site_site_symmetry_order
_atom_site_calc_flag
_atom_site_refinement_flags_posn
_atom_site_refinement_flags_adp
_atom_site_refinement_flags_occupancy
_atom_site_disorder_assembly
_atom_site_disorder_group
Rb1 Rb 0.43730(2) 0.46889(2) 0.06037(2) 0.02493(5) Uani 1 1 d . . . . .
Rb2 Rb 0.84949(2) 0.42418(2) 0.24886(2) 0.02781(6) Uani 1 1 d . . . . .
Cu1 Cu 0.48013(2) 0.50633(2) 0.19263(2) 0.02027(6) Uani 1 1 d . . . . .
Cu2 Cu 0.60336(2) 0.38623(2) 0.24982(2) 0.02230(6) Uani 1 1 d . . . . .
Si1 Si 0.68705(4) 0.52575(3) 0.24872(2) 0.02029(12) Uani 1 1 d . . . . .
Si2 Si 0.66214(5) 0.50076(3) 0.14091(3) 0.02236(13) Uani 1 1 d . . . . .
Si3 Si 0.65632(5) 0.39232(3) 0.13827(3) 0.02456(14) Uani 1 1 d . . . . .
Si4 Si 0.46812(5) 0.36507(3) 0.14654(3) 0.02350(13) Uani 1 1 d . . . . .
Si5 Si 0.27392(5) 0.38992(3) 0.13871(3) 0.02495(14) Uani 1 1 d . . . . .
Si6 Si 0.26483(5) 0.49873(3) 0.14497(3) 0.02206(13) Uani 1 1 d . . . . .
O1 O 0.72465(12) 0.50719(7) 0.19799(6) 0.0225(3) Uani 1 1 d . . . . .
O2 O 0.68538(13) 0.44647(7) 0.12087(7) 0.0282(4) Uani 1 1 d . . . . .
O3 O 0.54549(13) 0.38564(7) 0.11539(7) 0.0241(3) Uani 1 1 d . . . . .
O4 O 0.37008(13) 0.38478(7) 0.11553(7) 0.0260(4) Uani 1 1 d . . . . .
O5 O 0.23240(13) 0.44444(7) 0.12432(7) 0.0288(4) Uani 1 1 d . . . . .
O6 O 0.75740(12) 0.50345(7) 0.29658(7) 0.0252(4) Uani 1 1 d . . . . .
O7 O 0.58379(12) 0.50642(8) 0.24894(7) 0.0284(4) Uani 1 1 d . . . . .
O8 O 0.55628(12) 0.50883(7) 0.14219(7) 0.0255(4) Uani 1 1 d . . . . .
O9 O 0.67626(13) 0.38456(7) 0.19783(7) 0.0272(4) Uani 1 1 d . . . . .
O10 O 0.48528(13) 0.38632(8) 0.20345(7) 0.0282(4) Uani 1 1 d . . . . .
O11 O 0.29143(13) 0.38065(8) 0.19812(7) 0.0291(4) Uani 1 1 d . . . . .
O12 O 0.37018(12) 0.50939(7) 0.14402(6) 0.0238(3) Uani 1 1 d . . . . .
C1 C 0.6888(3) 0.59379(12) 0.24556(9) 0.0569(7) Uani 0.65 1 d D . P A 1
C2 C 0.7698(3) 0.61968(14) 0.26149(16) 0.0569(7) Uani 0.65 1 d D . P A 1
H2A H 0.8251 0.6028 0.2742 0.068 Uiso 0.65 1 calc R U P A 1
C3 C 0.7699(3) 0.67038(14) 0.25888(19) 0.0569(7) Uani 0.65 1 d D . P A 1
H3A H 0.8252 0.6879 0.2698 0.068 Uiso 0.65 1 calc R U P A 1
C4 C 0.6889(3) 0.69532(12) 0.24030(16) 0.0569(7) Uani 0.65 1 d D . P A 1
H4A H 0.6890 0.7298 0.2385 0.068 Uiso 0.65 1 calc R U P A 1
C5 C 0.6077(3) 0.66955(13) 0.22428(18) 0.0569(7) Uani 0.65 1 d D . P A 1
H5A H 0.5525 0.6865 0.2116 0.068 Uiso 0.65 1 calc R U P A 1
C6 C 0.6075(3) 0.61891(13) 0.22691(16) 0.0569(7) Uani 0.65 1 d D . P A 1
H6A H 0.5521 0.6014 0.2160 0.068 Uiso 0.65 1 calc R U P A 1
C1' C 0.7081(6) 0.59087(17) 0.26369(12) 0.0723(19) Uani 0.35 1 d D . P A 2
C2' C 0.7967(6) 0.6090(2) 0.2643(3) 0.0723(19) Uani 0.35 1 d D . P A 2
H2B H 0.8441 0.5881 0.2571 0.087 Uiso 0.35 1 calc R U P A 2
C3' C 0.8155(5) 0.6579(2) 0.2754(4) 0.0723(19) Uani 0.35 1 d D . P A 2
H3B H 0.8758 0.6703 0.2758 0.087 Uiso 0.35 1 calc R U P A 2
C4' C 0.7458(6) 0.68867(18) 0.2859(3) 0.0723(19) Uani 0.35 1 d D . P A 2
H4B H 0.7587 0.7220 0.2935 0.087 Uiso 0.35 1 calc R U P A 2
C5' C 0.6573(6) 0.6705(2) 0.2854(4) 0.0723(19) Uani 0.35 1 d D . P A 2
H5B H 0.6098 0.6915 0.2925 0.087 Uiso 0.35 1 calc R U P A 2
C6' C 0.6384(5) 0.6216(2) 0.2742(3) 0.0723(19) Uani 0.35 1 d D . P A 2
H6B H 0.5782 0.6092 0.2738 0.087 Uiso 0.35 1 calc R U P A 2
C7 C 0.70657(18) 0.54452(11) 0.09744(10) 0.0277(5) Uani 1 1 d . . . . .
C8 C 0.7292(2) 0.53038(13) 0.05100(11) 0.0339(6) Uani 1 1 d . . . . .
H8 H 0.7213 0.4974 0.0405 0.041 Uiso 1 1 calc R U . . .
C9 C 0.7635(2) 0.56429(15) 0.01951(12) 0.0419(8) Uani 1 1 d . . . . .
H9 H 0.7784 0.5540 -0.0120 0.050 Uiso 1 1 calc R U . . .
C10 C 0.7754(3) 0.61167(16) 0.03385(14) 0.0513(9) Uani 1 1 d . . . . .
H10 H 0.7997 0.6343 0.0128 0.062 Uiso 1 1 calc R U . . .
C11 C 0.7520(4) 0.62650(16) 0.07919(16) 0.0625(12) Uani 1 1 d . . . . .
H11 H 0.7588 0.6597 0.0890 0.075 Uiso 1 1 calc R U . . .
C12 C 0.7186(3) 0.59325(14) 0.11060(14) 0.0485(9) Uani 1 1 d . . . . .
H12 H 0.7037 0.6041 0.1419 0.058 Uiso 1 1 calc R U . . .
C13 C 0.7188(2) 0.34677(12) 0.10538(11) 0.0350(6) Uani 1 1 d . . . . .
C14 C 0.7327(4) 0.29989(18) 0.12567(18) 0.0772(17) Uani 1 1 d . . . . .
H14 H 0.7125 0.2924 0.1566 0.093 Uiso 1 1 calc R U . . .
C15 C 0.7755(4) 0.26396(19) 0.1013(2) 0.0833(18) Uani 1 1 d . . . . .
H15 H 0.7869 0.2328 0.1164 0.100 Uiso 1 1 calc R U . . .
C16 C 0.8011(3) 0.27354(18) 0.05576(19) 0.0641(14) Uani 1 1 d . . . . .
H16 H 0.8299 0.2490 0.0389 0.077 Uiso 1 1 calc R U . . .
C17 C 0.7854(3) 0.31824(18) 0.03442(17) 0.0597(12) Uani 1 1 d . . . . .
H17 H 0.8022 0.3245 0.0023 0.072 Uiso 1 1 calc R U . . .
C18 C 0.7448(2) 0.35527(14) 0.05917(14) 0.0438(8) Uani 1 1 d . . . . .
H18 H 0.7352 0.3864 0.0439 0.053 Uiso 1 1 calc R U . . .
C19 C 0.46238(19) 0.29796(12) 0.13651(13) 0.0399(6) Uani 0.5 1 d D . P B 1
C20 C 0.4135(3) 0.26946(14) 0.16588(15) 0.0399(6) Uani 0.5 1 d D . P B 1
H20A H 0.3837 0.2843 0.1907 0.048 Uiso 0.5 1 calc R U P B 1
C21 C 0.4084(3) 0.21917(14) 0.15891(17) 0.0399(6) Uani 0.5 1 d D . P B 1
H21A H 0.3751 0.1998 0.1790 0.048 Uiso 0.5 1 calc R U P B 1
C22 C 0.4522(3) 0.19730(12) 0.12248(16) 0.0399(6) Uani 0.5 1 d D . P B 1
H22A H 0.4487 0.1631 0.1177 0.048 Uiso 0.5 1 calc R U P B 1
C23 C 0.5012(3) 0.22571(15) 0.09305(17) 0.0399(6) Uani 0.5 1 d D . P B 1
H23A H 0.5310 0.2108 0.0682 0.048 Uiso 0.5 1 calc R U P B 1
C24 C 0.5064(3) 0.27596(14) 0.10005(16) 0.0399(6) Uani 0.5 1 d D . P B 1
H24A H 0.5399 0.2953 0.0800 0.048 Uiso 0.5 1 calc R U P B 1
C19' C 0.46976(11) 0.29675(12) 0.15056(17) 0.0402(6) Uani 0.5 1 d D . P B 2
C20' C 0.4775(3) 0.27256(14) 0.19706(14) 0.0402(6) Uani 0.5 1 d D . P B 2
H20B H 0.4820 0.2907 0.2276 0.048 Uiso 0.5 1 calc R U P B 2
C21' C 0.4785(3) 0.22187(14) 0.19866(14) 0.0402(6) Uani 0.5 1 d D . P B 2
H21B H 0.4837 0.2055 0.2303 0.048 Uiso 0.5 1 calc R U P B 2
C22' C 0.4718(3) 0.19506(12) 0.15400(17) 0.0402(6) Uani 0.5 1 d D . P B 2
H22B H 0.4724 0.1605 0.1552 0.048 Uiso 0.5 1 calc R U P B 2
C23' C 0.4641(3) 0.21913(15) 0.10760(15) 0.0402(6) Uani 0.5 1 d D . P B 2
H23B H 0.4596 0.2010 0.0771 0.048 Uiso 0.5 1 calc R U P B 2
C24' C 0.4631(3) 0.26984(15) 0.10607(14) 0.0402(6) Uani 0.5 1 d D . P B 2
H24B H 0.4579 0.2861 0.0745 0.048 Uiso 0.5 1 calc R U P B 2
C25 C 0.1890(2) 0.34705(11) 0.10312(11) 0.0322(6) Uani 1 1 d . . . . .
C26 C 0.0964(3) 0.35544(15) 0.1001(2) 0.0600(12) Uani 1 1 d . . . . .
H26 H 0.0766 0.3835 0.1159 0.072 Uiso 1 1 calc R U . . .
C27 C 0.0310(3) 0.32384(18) 0.0745(2) 0.0795(17) Uani 1 1 d . . . . .
H27 H -0.0325 0.3303 0.0738 0.095 Uiso 1 1 calc R U . . .
C28 C 0.0558(3) 0.28448(16) 0.0509(2) 0.0671(13) Uani 1 1 d . . . . .
H28 H 0.0108 0.2622 0.0348 0.080 Uiso 1 1 calc R U . . .
C29 C 0.1484(4) 0.27677(17) 0.0502(2) 0.0708(13) Uani 1 1 d . . . . .
H29 H 0.1669 0.2501 0.0317 0.085 Uiso 1 1 calc R U . . .
C30 C 0.2143(3) 0.30766(16) 0.07637(18) 0.0595(11) Uani 1 1 d . . . . .
H30 H 0.2776 0.3017 0.0759 0.071 Uiso 1 1 calc R U . . .
C31 C 0.18648(17) 0.54099(10) 0.10349(9) 0.0251(5) Uani 1 1 d . . . . .
C32 C 0.1952(2) 0.59122(12) 0.10973(12) 0.0381(7) Uani 1 1 d . . . . .
H32 H 0.2437 0.6037 0.1343 0.046 Uiso 1 1 calc R U . . .
C33 C 0.1350(3) 0.62358(13) 0.08103(15) 0.0481(8) Uani 1 1 d . . . . .
H33 H 0.1420 0.6576 0.0864 0.058 Uiso 1 1 calc R U . . .
C34 C 0.0649(3) 0.60582(14) 0.04471(14) 0.0464(8) Uani 1 1 d . . . . .
H34 H 0.0238 0.6277 0.0248 0.056 Uiso 1 1 calc R U . . .
C35 C 0.0550(2) 0.55652(13) 0.03745(12) 0.0391(7) Uani 1 1 d . . . . .
H35 H 0.0069 0.5443 0.0125 0.047 Uiso 1 1 calc R U . . .
C36 C 0.1154(2) 0.52445(11) 0.06650(11) 0.0314(6) Uani 1 1 d . . . . .
H36 H 0.1078 0.4905 0.0609 0.038 Uiso 1 1 calc R U . . .
O13 O 0.53829(17) 0.43494(7) -0.01891(8) 0.0375(5) Uani 1 1 d D . . . .
C37 C 0.53180(15) 0.39544(8) -0.03881(8) 0.0359(6) Uani 1 1 d D . . . .
C38 C 0.4923(3) 0.35342(11) -0.01395(13) 0.0614(12) Uani 1 1 d D . . . .
H38A H 0.4755 0.3641 0.0182 0.092 Uiso 1 1 calc R U . . .
H38B H 0.5381 0.3274 -0.0075 0.092 Uiso 1 1 calc R U . . .
H38C H 0.4373 0.3413 -0.0363 0.092 Uiso 1 1 calc R U . . .
C39 C 0.5629(3) 0.38754(12) -0.08859(11) 0.0548(10) Uani 1 1 d D . . . .
H39A H 0.5832 0.4185 -0.1010 0.082 Uiso 1 1 calc R U . . .
H39B H 0.5118 0.3746 -0.1131 0.082 Uiso 1 1 calc R U . . .
H39C H 0.6142 0.3644 -0.0842 0.082 Uiso 1 1 calc R U . . .
O14 O 1.0036(4) 0.48815(19) 0.29241(16) 0.0566(14) Uani 0.5 1 d D . P C 1
C40 C 1.0368(2) 0.50235(16) 0.33413(16) 0.0437(9) Uani 0.5 1 d D . P C 1
C41 C 1.0702(5) 0.46662(19) 0.3752(2) 0.0437(9) Uani 0.5 1 d D . P C 1
H41A H 1.0447 0.4344 0.3655 0.066 Uiso 0.5 1 calc R U P C 1
H41B H 1.0503 0.4769 0.4067 0.066 Uiso 0.5 1 calc R U P C 1
H41C H 1.1376 0.4651 0.3804 0.066 Uiso 0.5 1 calc R U P C 1
C42 C 1.0443(5) 0.55587(15) 0.3446(2) 0.0437(9) Uani 0.5 1 d D . P C 1
H42A H 1.0512 0.5732 0.3135 0.066 Uiso 0.5 1 calc R U P C 1
H42B H 1.0980 0.5622 0.3707 0.066 Uiso 0.5 1 calc R U P C 1
H42C H 0.9885 0.5672 0.3564 0.066 Uiso 0.5 1 calc R U P C 1
O14' O 1.0131(3) 0.44342(17) 0.32166(15) 0.0488(12) Uani 0.5 1 d D . P C 2
C40' C 1.0422(2) 0.47444(16) 0.35208(14) 0.0391(8) Uani 0.5 1 d D . P C 2
C41' C 1.0365(4) 0.52684(15) 0.3368(2) 0.0391(8) Uani 0.5 1 d D . P C 2
H41D H 1.0046 0.5296 0.3018 0.059 Uiso 0.5 1 calc R U P C 2
H41E H 1.0988 0.5402 0.3395 0.059 Uiso 0.5 1 calc R U P C 2
H41F H 1.0025 0.5450 0.3592 0.059 Uiso 0.5 1 calc R U P C 2
C42' C 1.0840(4) 0.4602(2) 0.40498(14) 0.0391(8) Uani 0.5 1 d D . P C 2
H42D H 1.0458 0.4352 0.4172 0.059 Uiso 0.5 1 calc R U P C 2
H42E H 1.0873 0.4888 0.4271 0.059 Uiso 0.5 1 calc R U P C 2
H42F H 1.1461 0.4474 0.4052 0.059 Uiso 0.5 1 calc R U P C 2
O15 O 1.0076(4) 0.36299(17) 0.2812(2) 0.0586(14) Uani 0.5 1 d D . P C .
H15A H 1.0447 0.3771 0.3078 0.088 Uiso 0.25 1 d R U P D 1
H15B H 0.9891 0.3335 0.2904 0.088 Uiso 0.25 1 d R U P D 1
C43 C 1.0064(5) 0.3204(2) 0.2703(3) 0.033(3) Uani 0.25 1 d D . P C 2
C44 C 0.9808(11) 0.3052(4) 0.2161(3) 0.043(4) Uani 0.25 1 d D . P C 2
H44A H 1.0322 0.2835 0.2127 0.064 Uiso 0.25 1 calc R U P C 2
H44B H 0.9553 0.3189 0.1830 0.064 Uiso 0.25 1 calc R U P C 2
H44C H 0.9330 0.2868 0.2292 0.064 Uiso 0.25 1 calc R U P C 2
C45 C 1.0307(9) 0.2833(2) 0.3112(4) 0.040(3) Uani 0.25 1 d D . P C 2
H45A H 1.0793 0.2605 0.3058 0.060 Uiso 0.25 1 calc R U P C 2
H45B H 0.9744 0.2651 0.3136 0.060 Uiso 0.25 1 calc R U P C 2
H45C H 1.0504 0.3013 0.3427 0.060 Uiso 0.25 1 calc R U P C 2
O15' O 0.7999(3) 0.31478(16) 0.2541(2) 0.0420(11) Uani 0.5 1 d . . P C 3
H15C H 0.8344 0.2994 0.2810 0.063 Uiso 0.5 1 d R U P C 3
H15D H 0.7400 0.3121 0.2566 0.063 Uiso 0.5 1 d R U P C 3

loop_
_atom_site_aniso_label
_atom_site_aniso_U_11
_atom_site_aniso_U_22
_atom_site_aniso_U_33
_atom_site_aniso_U_23
_atom_site_aniso_U_13
_atom_site_aniso_U_12
Rb1 0.02530(11) 0.02849(12) 0.02055(10) -0.00120(8) 0.00261(8) -0.00038(9)
Rb2 0.01822(11) 0.03391(13) 0.03096(12) -0.00405(9) 0.00316(8) -0.00175(9)
Cu1 0.01405(12) 0.02837(15) 0.01807(12) -0.00084(10) 0.00180(9) 0.00066(10)
Cu2 0.01826(13) 0.02622(15) 0.02093(13) -0.00203(11) -0.00097(10) -0.00011(11)
Si1 0.0161(3) 0.0233(3) 0.0217(3) -0.0006(2) 0.0040(2) 0.0003(2)
Si2 0.0169(3) 0.0301(3) 0.0204(3) -0.0028(2) 0.0044(2) -0.0015(2)
Si3 0.0215(3) 0.0291(4) 0.0230(3) -0.0061(3) 0.0035(2) 0.0023(3)
Si4 0.0211(3) 0.0239(3) 0.0235(3) -0.0019(2) -0.0020(2) -0.0024(2)
Si5 0.0194(3) 0.0291(4) 0.0239(3) -0.0005(3) -0.0037(2) -0.0017(3)
Si6 0.0155(3) 0.0287(3) 0.0209(3) 0.0007(2) 0.0000(2) 0.0004(2)
O1 0.0156(7) 0.0296(9) 0.0224(8) -0.0014(6) 0.0037(6) -0.0005(6)
O2 0.0253(9) 0.0318(10) 0.0293(9) -0.0073(7) 0.0098(7) -0.0031(7)
O3 0.0229(8) 0.0253(9) 0.0228(8) -0.0024(6) 0.0006(6) -0.0007(7)
O4 0.0220(8) 0.0309(9) 0.0231(8) -0.0033(7) -0.0015(6) 0.0003(7)
O5 0.0233(9) 0.0292(10) 0.0305(9) -0.0023(7) -0.0051(7) -0.0004(7)
O6 0.0154(8) 0.0372(10) 0.0222(8) -0.0019(7) 0.0010(6) 0.0018(7)
O7 0.0144(8) 0.0506(12) 0.0200(8) 0.0011(7) 0.0025(6) -0.0005(7)
O8 0.0178(8) 0.0387(10) 0.0198(8) -0.0026(7) 0.0028(6) -0.0012(7)
O9 0.0219(8) 0.0363(10) 0.0226(8) -0.0056(7) 0.0012(6) 0.0044(7)
O10 0.0194(8) 0.0412(11) 0.0226(8) -0.0024(7) -0.0004(6) -0.0047(7)
O11 0.0189(8) 0.0410(11) 0.0253(8) 0.0023(8) -0.0023(7) -0.0023(7)
O12 0.0156(7) 0.0346(10) 0.0204(7) -0.0002(7) 0.0009(6) 0.0011(7)
C1 0.0659(17) 0.0319(12) 0.0776(18) 0.0004(11) 0.0256(15) 0.0049(10)
C2 0.0659(17) 0.0319(12) 0.0776(18) 0.0004(11) 0.0256(15) 0.0049(10)
C3 0.0659(17) 0.0319(12) 0.0776(18) 0.0004(11) 0.0256(15) 0.0049(10)
C4 0.0659(17) 0.0319(12) 0.0776(18) 0.0004(11) 0.0256(15) 0.0049(10)
C5 0.0659(17) 0.0319(12) 0.0776(18) 0.0004(11) 0.0256(15) 0.0049(10)
C6 0.0659(17) 0.0319(12) 0.0776(18) 0.0004(11) 0.0256(15) 0.0049(10)
C1' 0.121(5) 0.0206(19) 0.092(4) -0.014(2) 0.064(4) -0.013(2)
C2' 0.121(5) 0.0206(19) 0.092(4) -0.014(2) 0.064(4) -0.013(2)
C3' 0.121(5) 0.0206(19) 0.092(4) -0.014(2) 0.064(4) -0.013(2)
C4' 0.121(5) 0.0206(19) 0.092(4) -0.014(2) 0.064(4) -0.013(2)
C5' 0.121(5) 0.0206(19) 0.092(4) -0.014(2) 0.064(4) -0.013(2)
C6' 0.121(5) 0.0206(19) 0.092(4) -0.014(2) 0.064(4) -0.013(2)
C7 0.0191(11) 0.0387(14) 0.0251(11) -0.0003(10) 0.0037(9) -0.0024(10)
C8 0.0279(13) 0.0487(17) 0.0257(12) -0.0028(11) 0.0062(10) -0.0032(12)
C9 0.0304(15) 0.070(2) 0.0266(13) 0.0059(14) 0.0089(11) -0.0033(14)
C10 0.048(2) 0.066(2) 0.0412(17) 0.0164(17) 0.0099(15) -0.0166(18)
C11 0.097(4) 0.044(2) 0.051(2) 0.0025(17) 0.025(2) -0.023(2)
C12 0.071(3) 0.0418(18) 0.0379(16) -0.0013(14) 0.0235(17) -0.0102(17)
C13 0.0275(13) 0.0430(16) 0.0334(14) -0.0156(12) 0.0018(11) 0.0058(11)
C14 0.115(4) 0.062(3) 0.057(3) -0.001(2) 0.022(3) 0.052(3)
C15 0.105(4) 0.060(3) 0.082(3) -0.023(3) 0.007(3) 0.046(3)
C16 0.0313(17) 0.074(3) 0.085(3) -0.056(3) 0.0036(18) 0.0066(17)
C17 0.044(2) 0.075(3) 0.066(2) -0.042(2) 0.0271(19) -0.0143(19)
C18 0.0338(16) 0.054(2) 0.0462(18) -0.0242(15) 0.0155(14) -0.0117(14)
C19 0.0444(15) 0.0263(12) 0.0483(15) 0.0005(10) 0.0060(11) -0.0050(10)
C20 0.0444(15) 0.0263(12) 0.0483(15) 0.0005(10) 0.0060(11) -0.0050(10)
C21 0.0444(15) 0.0263(12) 0.0483(15) 0.0005(10) 0.0060(11) -0.0050(10)
C22 0.0444(15) 0.0263(12) 0.0483(15) 0.0005(10) 0.0060(11) -0.0050(10)
C23 0.0444(15) 0.0263(12) 0.0483(15) 0.0005(10) 0.0060(11) -0.0050(10)
C24 0.0444(15) 0.0263(12) 0.0483(15) 0.0005(10) 0.0060(11) -0.0050(10)
C19' 0.0438(15) 0.0274(12) 0.0480(14) 0.0039(10) 0.0041(11) -0.0026(10)
C20' 0.0438(15) 0.0274(12) 0.0480(14) 0.0039(10) 0.0041(11) -0.0026(10)
C21' 0.0438(15) 0.0274(12) 0.0480(14) 0.0039(10) 0.0041(11) -0.0026(10)
C22' 0.0438(15) 0.0274(12) 0.0480(14) 0.0039(10) 0.0041(11) -0.0026(10)
C23' 0.0438(15) 0.0274(12) 0.0480(14) 0.0039(10) 0.0041(11) -0.0026(10)
C24' 0.0438(15) 0.0274(12) 0.0480(14) 0.0039(10) 0.0041(11) -0.0026(10)
C25 0.0274(13) 0.0290(13) 0.0357(14) 0.0030(11) -0.0073(10) -0.0060(10)
C26 0.0293(17) 0.043(2) 0.100(3) -0.011(2) -0.0121(19) -0.0042(14)
C27 0.035(2) 0.057(3) 0.134(5) -0.013(3) -0.024(2) -0.0115(18)
C28 0.055(3) 0.052(2) 0.082(3) -0.006(2) -0.022(2) -0.022(2)
C29 0.074(3) 0.051(2) 0.080(3) -0.023(2) -0.007(3) -0.012(2)
C30 0.045(2) 0.057(2) 0.071(3) -0.022(2) -0.0070(19) -0.0095(18)
C31 0.0184(10) 0.0330(13) 0.0232(11) 0.0008(9) 0.0011(8) 0.0022(9)
C32 0.0312(15) 0.0377(16) 0.0406(16) 0.0041(12) -0.0075(12) -0.0034(12)
C33 0.045(2) 0.0354(17) 0.057(2) 0.0104(15) -0.0097(16) 0.0008(14)
C34 0.0412(18) 0.0472(19) 0.0444(18) 0.0120(15) -0.0113(14) 0.0098(15)
C35 0.0326(15) 0.0476(18) 0.0320(14) 0.0008(12) -0.0090(11) 0.0047(13)
C36 0.0257(13) 0.0377(15) 0.0278(12) -0.0023(10) -0.0043(10) 0.0033(10)
O13 0.0479(13) 0.0298(10) 0.0369(11) -0.0047(8) 0.0130(10) -0.0009(9)
C37 0.0433(17) 0.0329(15) 0.0327(14) -0.0014(11) 0.0097(12) -0.0004(12)
C38 0.096(4) 0.045(2) 0.049(2) -0.0121(17) 0.031(2) -0.030(2)
C39 0.084(3) 0.0378(18) 0.052(2) -0.0047(15) 0.038(2) 0.0019(18)
O14 0.048(3) 0.064(4) 0.055(3) -0.026(3) 0.002(2) -0.011(3)
C40 0.0344(19) 0.044(2) 0.054(2) -0.0089(19) 0.0113(17) -0.0038(17)
C41 0.0344(19) 0.044(2) 0.054(2) -0.0089(19) 0.0113(17) -0.0038(17)
C42 0.0344(19) 0.044(2) 0.054(2) -0.0089(19) 0.0113(17) -0.0038(17)
O14' 0.040(3) 0.070(4) 0.035(2) -0.013(2) 0.003(2) -0.016(2)
C40' 0.0296(17) 0.055(2) 0.0325(17) -0.0027(17) 0.0044(13) -0.0030(16)
C41' 0.0296(17) 0.055(2) 0.0325(17) -0.0027(17) 0.0044(13) -0.0030(16)
C42' 0.0296(17) 0.055(2) 0.0325(17) -0.0027(17) 0.0044(13) -0.0030(16)
O15 0.044(3) 0.045(3) 0.087(4) 0.006(3) 0.010(3) 0.003(2)
C43 0.020(6) 0.024(5) 0.053(8) -0.010(5) 0.004(6) -0.004(5)
C44 0.015(5) 0.063(11) 0.049(8) 0.013(9) 0.001(5) 0.007(7)
C45 0.058(9) 0.017(5) 0.045(7) 0.002(5) 0.009(6) 0.009(5)
O15' 0.037(2) 0.026(2) 0.064(3) -0.011(2) 0.014(2) 0.0027(17)

loop_
_atom_type_symbol
_atom_type_description
_atom_type_scat_dispersion_real
_atom_type_scat_dispersion_imag
_atom_type_scat_source
C C 0.0033 0.0016 'International Tables Vol C Tables 4.2.6.8 and 6.1.1.4'
H H 0.0000 0.0000 'International Tables Vol C Tables 4.2.6.8 and 6.1.1.4'
O O 0.0106 0.0060 'International Tables Vol C Tables 4.2.6.8 and 6.1.1.4'
Si Si 0.0817 0.0704 'International Tables Vol C Tables 4.2.6.8 and 6.1.1.4'
Cu Cu 0.3201 1.2651 'International Tables Vol C Tables 4.2.6.8 and 6.1.1.4'
Rb Rb -0.9393 2.9676 'International Tables Vol C Tables 4.2.6.8 and 6.1.1.4'

loop_
_geom_angle_atom_site_label_1
_geom_angle_atom_site_label_2
_geom_angle_atom_site_label_3
_geom_angle
_geom_angle_site_symmetry_1
_geom_angle_site_symmetry_3
_geom_angle_publ_flag
O8 Rb1 O12 58.67(5) . . ?
O8 Rb1 O13 80.84(6) . 5_665 ?
O12 Rb1 O13 91.56(5) . 5_665 ?
O8 Rb1 O13 111.36(6) . . ?
O12 Rb1 O13 169.83(6) . . ?
O13 Rb1 O13 84.40(5) 5_665 . ?
O8 Rb1 O4 97.59(5) . . ?
O12 Rb1 O4 73.98(5) . . ?
O13 Rb1 O4 163.58(6) 5_665 . ?
O13 Rb1 O4 111.12(5) . . ?
O8 Rb1 O3 72.87(5) . . ?
O12 Rb1 O3 97.93(5) . . ?
O13 Rb1 O3 141.54(6) 5_665 . ?
O13 Rb1 O3 79.78(6) . . ?
O4 Rb1 O3 50.82(5) . . ?
O14' Rb2 O15 50.44(14) . . ?
O14' Rb2 O9 163.34(10) . . ?
O15 Rb2 O9 121.67(11) . . ?
O14' Rb2 O15 74.43(15) . 2_755 ?
O15 Rb2 O15 33.0(2) . 2_755 ?
O9 Rb2 O15 105.86(11) . 2_755 ?
O15 Rb2 O14 72.57(15) . . ?
O9 Rb2 O14 165.49(12) . . ?
O15 Rb2 O14 84.79(15) 2_755 . ?
O14' Rb2 O11 108.92(10) . 2_655 ?
O15 Rb2 O11 102.53(12) . 2_655 ?
O9 Rb2 O11 55.99(5) . 2_655 ?
O15 Rb2 O11 119.87(11) 2_755 2_655 ?
O14 Rb2 O11 127.34(10) . 2_655 ?
O14' Rb2 O6 88.01(10) . . ?
O15 Rb2 O6 134.71(12) . . ?
O9 Rb2 O6 92.78(5) . . ?
O15 Rb2 O6 161.34(11) 2_755 . ?
O14 Rb2 O6 76.69(11) . . ?
O11 Rb2 O6 71.40(5) 2_655 . ?
O14' Rb2 O14' 79.60(13) . 2_755 ?
O15 Rb2 O14' 72.47(13) . 2_755 ?
O9 Rb2 O14' 113.48(9) . 2_755 ?
O15 Rb2 O14' 48.70(13) 2_755 2_755 ?
O11 Rb2 O14' 164.51(10) 2_655 2_755 ?
O6 Rb2 O14' 122.76(10) . 2_755 ?
O14' Rb2 O1 121.95(10) . . ?
O15 Rb2 O1 161.90(12) . . ?
O9 Rb2 O1 70.05(5) . . ?
O15 Rb2 O1 134.98(12) 2_755 . ?
O14 Rb2 O1 95.46(11) . . ?
O11 Rb2 O1 95.52(5) 2_655 . ?
O6 Rb2 O1 50.81(5) . . ?
O14' Rb2 O1 90.40(8) 2_755 . ?
O15 Rb2 O15' 66.79(14) . . ?
O9 Rb2 O15' 57.44(10) . . ?
O15 Rb2 O15' 68.90(13) 2_755 . ?
O11 Rb2 O15' 52.90(9) 2_655 . ?
O6 Rb2 O15' 124.29(9) . . ?
O1 Rb2 O15' 127.35(10) . . ?
O15 Rb2 O14 82.05(14) . 2_755 ?
O9 Rb2 O14 130.62(8) . 2_755 ?
O15 Rb2 O14 69.58(14) 2_755 2_755 ?
O14 Rb2 O14 43.42(17) . 2_755 ?
O11 Rb2 O14 168.34(11) 2_655 2_755 ?
O6 Rb2 O14 97.69(11) . 2_755 ?
O1 Rb2 O14 79.98(9) . 2_755 ?
O8 Cu1 O12 92.80(8) . . ?
O8 Cu1 O7 94.03(8) . . ?
O12 Cu1 O7 172.59(8) . . ?
O8 Cu1 O7 172.32(8) . 2_655 ?
O12 Cu1 O7 94.47(8) . 2_655 ?
O7 Cu1 O7 78.59(8) . 2_655 ?
O9 Cu2 O11 92.49(8) . 2_655 ?
O9 Cu2 O10 172.64(8) . 2_655 ?
O11 Cu2 O10 94.62(8) 2_655 2_655 ?
O9 Cu2 O10 94.99(8) . . ?
O11 Cu2 O10 171.15(8) 2_655 . ?
O10 Cu2 O10 77.76(8) 2_655 . ?
O7 Si1 O6 110.43(10) . . ?
O7 Si1 O1 110.70(10) . . ?
O6 Si1 O1 106.11(10) . . ?
O7 Si1 C1' 116.2(3) . . ?
O6 Si1 C1' 97.60(19) . . ?
O1 Si1 C1' 114.49(19) . . ?
O7 Si1 C1 110.45(16) . . ?
O6 Si1 C1 113.58(14) . . ?
O1 Si1 C1 105.37(9) . . ?
O8 Si2 O2 113.30(11) . . ?
O8 Si2 O1 111.22(9) . . ?
O2 Si2 O1 106.54(10) . . ?
O8 Si2 C7 111.98(12) . . ?
O2 Si2 C7 105.47(11) . . ?
O1 Si2 C7 107.95(11) . . ?
O9 Si3 O2 113.29(11) . . ?
O9 Si3 O3 111.15(10) . . ?
O2 Si3 O3 106.53(10) . . ?
O9 Si3 C13 111.29(13) . . ?
O2 Si3 C13 107.58(13) . . ?
O3 Si3 C13 106.65(12) . . ?
O10 Si4 O3 110.38(10) . . ?
O10 Si4 O4 110.17(10) . . ?
O3 Si4 O4 105.12(10) . . ?
O10 Si4 C19 119.41(13) . . ?
O3 Si4 C19 106.80(15) . . ?
O4 Si4 C19 103.91(9) . . ?
O10 Si4 C19' 108.01(16) . . ?
O3 Si4 C19' 111.94(12) . . ?
O4 Si4 C19' 111.23(10) . . ?
O11 Si5 O5 111.90(11) . . ?
O11 Si5 O4 111.08(10) . . ?
O5 Si5 O4 107.48(11) . . ?
O11 Si5 C25 113.14(12) . . ?
O5 Si5 C25 105.44(12) . . ?
O4 Si5 C25 107.45(13) . . ?
O12 Si6 O5 113.25(11) . . ?
O12 Si6 O6 110.57(9) . 2_655 ?
O5 Si6 O6 107.34(11) . 2_655 ?
O12 Si6 C31 112.61(11) . . ?
O5 Si6 C31 104.51(11) . . ?
O6 Si6 C31 108.20(11) 2_655 . ?
Si1 O1 Si2 125.98(11) . . ?
Si1 O1 Rb2 97.11(8) . . ?
Si2 O1 Rb2 121.60(9) . . ?
Si3 O2 Si2 130.82(12) . . ?
Si4 O3 Si3 125.66(12) . . ?
Si4 O3 Rb1 98.95(8) . . ?
Si3 O3 Rb1 120.16(9) . . ?
Si4 O4 Si5 125.49(12) . . ?
Si4 O4 Rb1 99.72(9) . . ?
Si5 O4 Rb1 119.77(9) . . ?
Si6 O5 Si5 132.73(12) . . ?
Si1 O6 Si6 124.94(11) . 2_655 ?
Si1 O6 Rb2 102.36(8) . . ?
Si6 O6 Rb2 121.80(9) 2_655 . ?
Si1 O7 Cu1 127.70(11) . . ?
Si1 O7 Cu1 125.81(11) . 2_655 ?
Cu1 O7 Cu1 101.41(8) . 2_655 ?
Si2 O8 Cu1 135.59(11) . . ?
Si2 O8 Rb1 114.78(9) . . ?
Cu1 O8 Rb1 100.15(7) . . ?
Si3 O9 Cu2 134.67(12) . . ?
Si3 O9 Rb2 114.99(10) . . ?
Cu2 O9 Rb2 101.98(7) . . ?
Si4 O10 Cu2 126.14(11) . 2_655 ?
Si4 O10 Cu2 125.41(12) . . ?
Cu2 O10 Cu2 102.23(8) 2_655 . ?
Si5 O11 Cu2 133.89(12) . 2_655 ?
Si5 O11 Rb2 114.05(10) . 2_655 ?
Cu2 O11 Rb2 99.57(8) 2_655 2_655 ?
Si6 O12 Cu1 134.81(11) . . ?
Si6 O12 Rb1 114.53(9) . . ?
Cu1 O12 Rb1 98.83(7) . . ?
C2 C1 C6 119.6(2) . . ?
C2 C1 Si1 120.9(3) . . ?
C6 C1 Si1 119.4(3) . . ?
C1 C2 C3 120.2(2) . . ?
C1 C2 H2A 119.9 . . ?
C3 C2 H2A 119.9 . . ?
C4 C3 C2 120.1(2) . . ?
C4 C3 H3A 120.0 . . ?
C2 C3 H3A 120.0 . . ?
C3 C4 C5 119.9(2) . . ?
C3 C4 H4A 120.0 . . ?
C5 C4 H4A 120.0 . . ?
C6 C5 C4 120.1(2) . . ?
C6 C5 H5A 120.0 . . ?
C4 C5 H5A 120.0 . . ?
C5 C6 C1 120.1(2) . . ?
C5 C6 H6A 119.9 . . ?
C1 C6 H6A 119.9 . . ?
C2' C1' C6' 120.1(2) . . ?
C2' C1' Si1 118.1(4) . . ?
C6' C1' Si1 121.8(4) . . ?
C1' C2' C3' 119.9(2) . . ?
C1' C2' H2B 120.0 . . ?
C3' C2' H2B 120.0 . . ?
C4' C3' C2' 120.0(2) . . ?
C4' C3' H3B 120.0 . . ?
C2' C3' H3B 120.0 . . ?
C5' C4' C3' 120.1(2) . . ?
C5' C4' H4B 120.0 . . ?
C3' C4' H4B 120.0 . . ?
C4' C5' C6' 119.9(2) . . ?
C4' C5' H5B 120.0 . . ?
C6' C5' H5B 120.0 . . ?
C5' C6' C1' 120.0(2) . . ?
C5' C6' H6B 120.0 . . ?
C1' C6' H6B 120.0 . . ?
C12 C7 C8 117.1(3) . . ?
C12 C7 Si2 120.4(2) . . ?
C8 C7 Si2 122.5(2) . . ?
C7 C8 C9 120.9(3) . . ?
C7 C8 Rb1 121.02(19) . 5_665 ?
C9 C8 Rb1 76.01(18) . 5_665 ?
C7 C8 H8 119.5 . . ?
C9 C8 H8 119.5 . . ?
Rb1 C8 H8 73.9 5_665 . ?
C10 C9 C8 120.5(3) . . ?
C10 C9 Rb1 118.8(3) . 5_665 ?
C8 C9 Rb1 80.80(19) . 5_665 ?
C10 C9 H9 119.8 . . ?
C8 C9 H9 119.8 . . ?
Rb1 C9 H9 71.1 5_665 . ?
C9 C10 C11 119.4(3) . . ?
C9 C10 H10 120.3 . . ?
C11 C10 H10 120.3 . . ?
C10 C11 C12 120.5(4) . . ?
C10 C11 H11 119.8 . . ?
C12 C11 H11 119.8 . . ?
C11 C12 C7 121.6(3) . . ?
C11 C12 H12 119.2 . . ?
C7 C12 H12 119.2 . . ?
C18 C13 C14 117.4(3) . . ?
C18 C13 Si3 123.2(3) . . ?
C14 C13 Si3 119.1(3) . . ?
C15 C14 C13 121.2(5) . . ?
C15 C14 H14 119.4 . . ?
C13 C14 H14 119.4 . . ?
C16 C15 C14 119.9(5) . . ?
C16 C15 H15 120.0 . . ?
C14 C15 H15 120.0 . . ?
C17 C16 C15 119.9(4) . . ?
C17 C16 H16 120.0 . . ?
C15 C16 H16 120.0 . . ?
C16 C17 C18 120.9(4) . . ?
C16 C17 H17 119.6 . . ?
C18 C17 H17 119.6 . . ?
C13 C18 C17 120.5(4) . . ?
C13 C18 H18 119.7 . . ?
C17 C18 H18 119.7 . . ?
C20 C19 C24 119.7(2) . . ?
C20 C19 Si4 119.3(3) . . ?
C24 C19 Si4 120.9(3) . . ?
C19 C20 C21 120.2(2) . . ?
C19 C20 H20A 119.9 . . ?
C21 C20 H20A 119.9 . . ?
C22 C21 C20 120.0(2) . . ?
C22 C21 H21A 120.0 . . ?
C20 C21 H21A 120.0 . . ?
C21 C22 C23 120.0(2) . . ?
C21 C22 H22A 120.0 . . ?
C23 C22 H22A 120.0 . . ?
C24 C23 C22 120.0(2) . . ?
C24 C23 H23A 120.0 . . ?
C22 C23 H23A 120.0 . . ?
C23 C24 C19 120.1(2) . . ?
C23 C24 H24A 120.0 . . ?
C19 C24 H24A 120.0 . . ?
C24' C19' C20' 119.5(2) . . ?
C24' C19' Si4 118.9(3) . . ?
C20' C19' Si4 121.6(3) . . ?
C21' C20' C19' 120.1(2) . . ?
C21' C20' H20B 120.0 . . ?
C19' C20' H20B 120.0 . . ?
C20' C21' C22' 120.2(2) . . ?
C20' C21' H21B 119.9 . . ?
C22' C21' H21B 119.9 . . ?
C21' C22' C23' 119.8(2) . . ?
C21' C22' H22B 120.1 . . ?
C23' C22' H22B 120.1 . . ?
C24' C23' C22' 119.9(2) . . ?
C24' C23' H23B 120.0 . . ?
C22' C23' H23B 120.0 . . ?
C19' C24' C23' 120.5(2) . . ?
C19' C24' H24B 119.8 . . ?
C23' C24' H24B 119.8 . . ?
C26 C25 C30 116.9(3) . . ?
C26 C25 Si5 120.0(3) . . ?
C30 C25 Si5 123.0(3) . . ?
C25 C26 C27 121.6(4) . . ?
C25 C26 H26 119.2 . . ?
C27 C26 H26 119.2 . . ?
C28 C27 C26 121.2(4) . . ?
C28 C27 H27 119.4 . . ?
C26 C27 H27 119.4 . . ?
C27 C28 C29 118.7(4) . . ?
C27 C28 H28 120.7 . . ?
C29 C28 H28 120.7 . . ?
C28 C29 C30 120.5(5) . . ?
C28 C29 H29 119.8 . . ?
C30 C29 H29 119.8 . . ?
C25 C30 C29 120.9(4) . . ?
C25 C30 H30 119.5 . . ?
C29 C30 H30 119.5 . . ?
C36 C31 C32 116.9(3) . . ?
C36 C31 Si6 122.4(2) . . ?
C32 C31 Si6 120.6(2) . . ?
C33 C32 C31 121.9(3) . . ?
C33 C32 H32 119.0 . . ?
C31 C32 H32 119.0 . . ?
C34 C33 C32 119.6(3) . . ?
C34 C33 H33 120.2 . . ?
C32 C33 H33 120.2 . . ?
C35 C34 C33 119.8(3) . . ?
C35 C34 H34 120.1 . . ?
C33 C34 H34 120.1 . . ?
C34 C35 C36 120.2(3) . . ?
C34 C35 H35 119.9 . . ?
C36 C35 H35 119.9 . . ?
C31 C36 C35 121.6(3) . . ?
C31 C36 H36 119.2 . . ?
C35 C36 H36 119.2 . . ?
C37 O13 Rb1 130.83(15) . 5_665 ?
C37 O13 Rb1 126.32(16) . . ?
Rb1 O13 Rb1 95.60(5) 5_665 . ?
O13 C37 C39 120.7(2) . . ?
O13 C37 C38 120.3(2) . . ?
C39 C37 C38 118.97(19) . . ?
C37 C38 H38A 109.5 . . ?
C37 C38 H38B 109.5 . . ?
H38A C38 H38B 109.5 . . ?
C37 C38 H38C 109.5 . . ?
H38A C38 H38C 109.5 . . ?
H38B C38 H38C 109.5 . . ?
C37 C39 H39A 109.5 . . ?
C37 C39 H39B 109.5 . . ?
H39A C39 H39B 109.5 . . ?
C37 C39 H39C 109.5 . . ?
H39A C39 H39C 109.5 . . ?
H39B C39 H39C 109.5 . . ?
C40 O14 Rb2 136.3(3) . . ?
O14 C40 C41 120.1(3) . . ?
O14 C40 C42 119.8(3) . . ?
C41 C40 C42 120.2(2) . . ?
C40 C41 H41A 109.5 . . ?
C40 C41 H41B 109.5 . . ?
H41A C41 H41B 109.5 . . ?
C40 C41 H41C 109.5 . . ?
H41A C41 H41C 109.5 . . ?
H41B C41 H41C 109.5 . . ?
C40 C42 H42A 109.5 . . ?
C40 C42 H42B 109.5 . . ?
H42A C42 H42B 109.5 . . ?
C40 C42 H42C 109.5 . . ?
H42A C42 H42C 109.5 . . ?
H42B C42 H42C 109.5 . . ?
C40' O14' Rb2 138.4(3) . . ?
O14' C40' C41' 119.9(3) . . ?
O14' C40' C42' 119.8(3) . . ?
C41' C40' C42' 120.3(2) . . ?
C40' C41' H41D 109.5 . . ?
C40' C41' H41E 109.5 . . ?
H41D C41' H41E 109.5 . . ?
C40' C41' H41F 109.5 . . ?
H41D C41' H41F 109.5 . . ?
H41E C41' H41F 109.5 . . ?
C40' C42' H42D 109.5 . . ?
C40' C42' H42E 109.5 . . ?
H42D C42' H42E 109.5 . . ?
C40' C42' H42F 109.5 . . ?
H42D C42' H42F 109.5 . . ?
H42E C42' H42F 109.5 . . ?
C43 O15 Rb2 121.0(4) . . ?
Rb2 O15 H15A 109.5 . . ?
Rb2 O15 H15B 109.9 . . ?
H15A O15 H15B 109.8 . . ?
O15 C43 C44 119.8(3) . . ?
O15 C43 C45 119.6(3) . . ?
C44 C43 C45 120.7(3) . . ?
C44 C43 Rb2 90.9(4) . . ?
C45 C43 Rb2 135.5(4) . . ?
C43 C44 H44A 100.9 . . ?
C43 C44 H44B 140.1 . . ?
H44A C44 H44B 109.5 . . ?
H44A C44 H44C 109.5 . . ?
H44B C44 H44C 109.5 . . ?
C43 C45 H45A 114.6 . . ?
C43 C45 H45B 107.2 . . ?
H45A C45 H45B 109.5 . . ?
C43 C45 H45C 106.5 . . ?
H45A C45 H45C 109.5 . . ?
H45B C45 H45C 109.5 . . ?
Rb2 O15' H15C 112.4 . . ?
Rb2 O15' H15D 109.0 . . ?
H15C O15' H15D 109.0 . . ?

loop_
_geom_bond_atom_site_label_1
_geom_bond_atom_site_label_2
_geom_bond_distance
_geom_bond_site_symmetry_2
_geom_bond_publ_flag
Rb1 O8 2.7905(18) . ?
Rb1 O12 2.8272(18) . ?
Rb1 O13 2.914(2) 5_665 ?
Rb1 O13 2.945(2) . ?
Rb1 O4 3.002(2) . ?
Rb1 O3 3.0266(18) . ?
Rb2 O14' 2.883(4) . ?
Rb2 O15 2.886(5) . ?
Rb2 O9 2.8976(19) . ?
Rb2 O15 2.914(6) 2_755 ?
Rb2 O14 2.952(4) . ?
Rb2 O11 2.960(2) 2_655 ?
Rb2 O6 2.9689(18) . ?
Rb2 O14' 3.041(5) 2_755 ?
Rb2 O1 3.0990(18) . ?
Rb2 O15' 3.104(4) . ?
Rb2 O14 3.134(5) 2_755 ?
Cu1 O8 1.8987(18) . ?
Cu1 O12 1.9018(17) . ?
Cu1 O7 1.9576(18) . ?
Cu1 O7 1.9592(18) 2_655 ?
Cu1 Cu1 3.0313(6) 2_655 ?
Cu2 O9 1.8987(19) . ?
Cu2 O11 1.9086(18) 2_655 ?
Cu2 O10 1.9568(19) 2_655 ?
Cu2 O10 1.9602(18) . ?
Cu2 Cu2 3.0492(6) 2_655 ?
Si1 O7 1.6134(19) . ?
Si1 O6 1.6266(19) . ?
Si1 O1 1.6341(18) . ?
Si1 C1' 1.849(5) . ?
Si1 C1 1.873(3) . ?
Si2 O8 1.5824(19) . ?
Si2 O2 1.642(2) . ?
Si2 O1 1.6561(19) . ?
Si2 C7 1.869(3) . ?
Si3 O9 1.587(2) . ?
Si3 O2 1.638(2) . ?
Si3 O3 1.6553(19) . ?
Si3 C13 1.862(3) . ?
Si4 O10 1.612(2) . ?
Si4 O3 1.625(2) . ?
Si4 O4 1.633(2) . ?
Si4 C19 1.864(3) . ?
Si4 C19' 1.881(3) . ?
Si5 O11 1.590(2) . ?
Si5 O5 1.640(2) . ?
Si5 O4 1.647(2) . ?
Si5 C25 1.861(3) . ?
Si6 O12 1.5850(19) . ?
Si6 O5 1.635(2) . ?
Si6 O6 1.6587(19) 2_655 ?
Si6 C31 1.867(3) . ?
C1 C2 1.393(2) . ?
C1 C6 1.400(2) . ?
C2 C3 1.396(2) . ?
C2 H2A 0.9500 . ?
C3 C4 1.394(2) . ?
C3 H3A 0.9500 . ?
C4 C5 1.394(2) . ?
C4 H4A 0.9500 . ?
C5 C6 1.394(2) . ?
C5 H5A 0.9500 . ?
C6 H6A 0.9500 . ?
C1' C2' 1.395(3) . ?
C1' C6' 1.396(3) . ?
C2' C3' 1.396(3) . ?
C2' H2B 0.9500 . ?
C3' C4' 1.396(3) . ?
C3' H3B 0.9500 . ?
C4' C5' 1.395(3) . ?
C4' H4B 0.9500 . ?
C5' C6' 1.395(3) . ?
C5' H5B 0.9500 . ?
C6' H6B 0.9500 . ?
C7 C12 1.389(5) . ?
C7 C8 1.397(4) . ?
C8 C9 1.408(4) . ?
C8 H8 0.9500 . ?
C9 C10 1.361(6) . ?
C9 H9 0.9500 . ?
C10 C11 1.380(6) . ?
C10 H10 0.9500 . ?
C11 C12 1.388(5) . ?
C11 H11 0.9500 . ?
C12 H12 0.9500 . ?
C13 C18 1.377(5) . ?
C13 C14 1.400(6) . ?
C14 C15 1.393(6) . ?
C14 H14 0.9500 . ?
C15 C16 1.363(8) . ?
C15 H15 0.9500 . ?
C16 C17 1.359(7) . ?
C16 H16 0.9500 . ?
C17 C18 1.403(5) . ?
C17 H17 0.9500 . ?
C18 H18 0.9500 . ?
C19 C20 1.394(2) . ?
C19 C24 1.399(2) . ?
C20 C21 1.396(2) . ?
C20 H20A 0.9500 . ?
C21 C22 1.394(2) . ?
C21 H21A 0.9500 . ?
C22 C23 1.395(2) . ?
C22 H22A 0.9500 . ?
C23 C24 1.395(2) . ?
C23 H23A 0.9500 . ?
C24 H24A 0.9500 . ?
C19' C24' 1.392(2) . ?
C19' C20' 1.400(2) . ?
C20' C21' 1.394(2) . ?
C20' H20B 0.9500 . ?
C21' C22' 1.395(2) . ?
C21' H21B 0.9500 . ?
C22' C23' 1.396(2) . ?
C22' H22B 0.9500 . ?
C23' C24' 1.395(2) . ?
C23' H23B 0.9500 . ?
C24' H24B 0.9500 . ?
C25 C26 1.373(5) . ?
C25 C30 1.384(5) . ?
C26 C27 1.390(5) . ?
C26 H26 0.9500 . ?
C27 C28 1.336(7) . ?
C27 H27 0.9500 . ?
C28 C29 1.385(7) . ?
C28 H28 0.9500 . ?
C29 C30 1.388(6) . ?
C29 H29 0.9500 . ?
C30 H30 0.9500 . ?
C31 C36 1.392(4) . ?
C31 C32 1.394(4) . ?
C32 C33 1.393(5) . ?
C32 H32 0.9500 . ?
C33 C34 1.383(5) . ?
C33 H33 0.9500 . ?
C34 C35 1.374(5) . ?
C34 H34 0.9500 . ?
C35 C36 1.393(4) . ?
C35 H35 0.9500 . ?
C36 H36 0.9500 . ?
O13 C37 1.206(2) . ?
C37 C39 1.498(2) . ?
C37 C38 1.500(2) . ?
C38 H38A 0.9800 . ?
C38 H38B 0.9800 . ?
C38 H38C 0.9800 . ?
C39 H39A 0.9800 . ?
C39 H39B 0.9800 . ?
C39 H39C 0.9800 . ?
O14 C40 1.207(3) . ?
C40 C41 1.495(3) . ?
C40 C42 1.498(3) . ?
C41 H41A 0.9800 . ?
C41 H41B 0.9800 . ?
C41 H41C 0.9800 . ?
C42 H42A 0.9800 . ?
C42 H42B 0.9800 . ?
C42 H42C 0.9800 . ?
O14' C40' 1.207(3) . ?
C40' C41' 1.496(3) . ?
C40' C42' 1.498(3) . ?
C41' H41D 0.9800 . ?
C41' H41E 0.9800 . ?
C41' H41F 0.9800 . ?
C42' H42D 0.9800 . ?
C42' H42E 0.9800 . ?
C42' H42F 0.9800 . ?
O15 C43 1.205(3) . ?
O15 H15A 0.9088 . ?
O15 H15B 0.9030 . ?
C43 C44 1.497(3) . ?
C43 C45 1.498(3) . ?
C44 H44A 0.9800 . ?
C44 H44B 0.9800 . ?
C44 H44C 0.9800 . ?
C45 H45A 0.9800 . ?
C45 H45B 0.9800 . ?
C45 H45C 0.9800 . ?
O15' H15C 0.9121 . ?
O15' H15D 0.8999 . ?

loop_
_geom_torsion_atom_site_label_1
_geom_torsion_atom_site_label_2
_geom_torsion_atom_site_label_3
_geom_torsion_atom_site_label_4
_geom_torsion
_geom_torsion_site_symmetry_1
_geom_torsion_site_symmetry_2
_geom_torsion_site_symmetry_3
_geom_torsion_site_symmetry_4
_geom_torsion_publ_flag
O7 Si1 O1 Si2 35.39(18) . . . . ?
O6 Si1 O1 Si2 155.21(13) . . . . ?
C1' Si1 O1 Si2 -98.4(3) . . . . ?
C1 Si1 O1 Si2 -84.0(2) . . . . ?
O7 Si1 O1 Rb2 -102.60(10) . . . . ?
O6 Si1 O1 Rb2 17.23(10) . . . . ?
C1' Si1 O1 Rb2 123.7(3) . . . . ?
C1 Si1 O1 Rb2 137.97(15) . . . . ?
O8 Si2 O1 Si1 -6.96(18) . . . . ?
O2 Si2 O1 Si1 -130.87(14) . . . . ?
C7 Si2 O1 Si1 116.25(15) . . . . ?
O8 Si2 O1 Rb2 121.81(11) . . . . ?
O2 Si2 O1 Rb2 -2.10(12) . . . . ?
C7 Si2 O1 Rb2 -114.98(12) . . . . ?
O9 Si3 O2 Si2 -49.5(2) . . . . ?
O3 Si3 O2 Si2 73.05(18) . . . . ?
C13 Si3 O2 Si2 -172.90(17) . . . . ?
O8 Si2 O2 Si3 -50.3(2) . . . . ?
O1 Si2 O2 Si3 72.29(18) . . . . ?
C7 Si2 O2 Si3 -173.15(16) . . . . ?
O10 Si4 O3 Si3 40.33(17) . . . . ?
O4 Si4 O3 Si3 159.10(13) . . . . ?
C19 Si4 O3 Si3 -90.92(14) . . . . ?
C19' Si4 O3 Si3 -80.02(18) . . . . ?
O10 Si4 O3 Rb1 -97.32(10) . . . . ?
O4 Si4 O3 Rb1 21.45(10) . . . . ?
C19 Si4 O3 Rb1 131.43(7) . . . . ?
C19' Si4 O3 Rb1 142.33(13) . . . . ?
O9 Si3 O3 Si4 -9.72(18) . . . . ?
O2 Si3 O3 Si4 -133.56(14) . . . . ?
C13 Si3 O3 Si4 111.76(17) . . . . ?
O9 Si3 O3 Rb1 119.96(11) . . . . ?
O2 Si3 O3 Rb1 -3.88(12) . . . . ?
C13 Si3 O3 Rb1 -118.57(14) . . . . ?
O10 Si4 O4 Si5 -40.59(18) . . . . ?
O3 Si4 O4 Si5 -159.50(13) . . . . ?
C19 Si4 O4 Si5 88.45(19) . . . . ?
C19' Si4 O4 Si5 79.16(19) . . . . ?
O10 Si4 O4 Rb1 97.22(10) . . . . ?
O3 Si4 O4 Rb1 -21.69(10) . . . . ?
C19 Si4 O4 Rb1 -133.74(14) . . . . ?
C19' Si4 O4 Rb1 -143.03(14) . . . . ?
O11 Si5 O4 Si4 8.49(19) . . . . ?
O5 Si5 O4 Si4 131.20(14) . . . . ?
C25 Si5 O4 Si4 -115.74(16) . . . . ?
O11 Si5 O4 Rb1 -121.81(11) . . . . ?
O5 Si5 O4 Rb1 0.90(12) . . . . ?
C25 Si5 O4 Rb1 113.95(12) . . . . ?
Rb2 Si5 O4 Rb1 -90.70(15) 2_655 . . . ?
O12 Si6 O5 Si5 51.2(2) . . . . ?
O6 Si6 O5 Si5 -71.1(2) 2_655 . . . ?
C31 Si6 O5 Si5 174.14(17) . . . . ?
O11 Si5 O5 Si6 50.4(2) . . . . ?
O4 Si5 O5 Si6 -71.8(2) . . . . ?
C25 Si5 O5 Si6 173.81(18) . . . . ?
O7 Si1 O6 Si6 -42.49(18) . . . 2_655 ?
O1 Si1 O6 Si6 -162.50(13) . . . 2_655 ?
C1' Si1 O6 Si6 79.2(3) . . . 2_655 ?
C1 Si1 O6 Si6 82.22(17) . . . 2_655 ?
O7 Si1 O6 Rb2 101.70(10) . . . . ?
O1 Si1 O6 Rb2 -18.30(10) . . . . ?
C1' Si1 O6 Rb2 -136.6(2) . . . . ?
C1 Si1 O6 Rb2 -133.59(11) . . . . ?
O6 Si1 O7 Cu1 -161.77(13) . . . . ?
O1 Si1 O7 Cu1 -44.56(18) . . . . ?
C1' Si1 O7 Cu1 88.30(18) . . . . ?
C1 Si1 O7 Cu1 71.75(17) . . . . ?
O6 Si1 O7 Cu1 48.23(18) . . . 2_655 ?
O1 Si1 O7 Cu1 165.44(13) . . . 2_655 ?
C1' Si1 O7 Cu1 -61.70(19) . . . 2_655 ?
C1 Si1 O7 Cu1 -78.25(16) . . . 2_655 ?
O2 Si2 O8 Cu1 98.82(18) . . . . ?
O1 Si2 O8 Cu1 -21.2(2) . . . . ?
C7 Si2 O8 Cu1 -142.03(17) . . . . ?
O2 Si2 O8 Rb1 -39.64(13) . . . . ?
O1 Si2 O8 Rb1 -159.62(9) . . . . ?
C7 Si2 O8 Rb1 79.51(13) . . . . ?
O12 Cu1 O8 Si2 -168.92(18) . . . . ?
O7 Cu1 O8 Si2 13.95(18) . . . . ?
O12 Cu1 O8 Rb1 -26.63(8) . . . . ?
O7 Cu1 O8 Rb1 156.25(8) . . . . ?
O2 Si3 O9 Cu2 100.29(18) . . . . ?
O3 Si3 O9 Cu2 -19.6(2) . . . . ?
C13 Si3 O9 Cu2 -138.33(18) . . . . ?
O2 Si3 O9 Rb2 -41.22(13) . . . . ?
O3 Si3 O9 Rb2 -161.13(9) . . . . ?
C13 Si3 O9 Rb2 80.16(14) . . . . ?
O11 Cu2 O9 Si3 -172.39(17) 2_655 . . . ?
O10 Cu2 O9 Si3 12.34(18) . . . . ?
O11 Cu2 O9 Rb2 -27.60(9) 2_655 . . . ?
O10 Cu2 O9 Rb2 157.12(8) . . . . ?
O3 Si4 O10 Cu2 163.71(13) . . . 2_655 ?
O4 Si4 O10 Cu2 48.07(18) . . . 2_655 ?
C19 Si4 O10 Cu2 -72.00(19) . . . 2_655 ?
C19' Si4 O10 Cu2 -73.61(15) . . . 2_655 ?
O3 Si4 O10 Cu2 -49.02(17) . . . . ?
O4 Si4 O10 Cu2 -164.67(12) . . . . ?
C19 Si4 O10 Cu2 75.27(18) . . . . ?
C19' Si4 O10 Cu2 73.65(15) . . . . ?
O5 Si5 O11 Cu2 -95.55(18) . . . 2_655 ?
O4 Si5 O11 Cu2 24.6(2) . . . 2_655 ?
C25 Si5 O11 Cu2 145.52(17) . . . 2_655 ?
O5 Si5 O11 Rb2 37.43(13) . . . 2_655 ?
O4 Si5 O11 Rb2 157.55(9) . . . 2_655 ?
C25 Si5 O11 Rb2 -81.50(14) . . . 2_655 ?
O5 Si6 O12 Cu1 -97.02(17) . . . . ?
O6 Si6 O12 Cu1 23.5(2) 2_655 . . . ?
C31 Si6 O12 Cu1 144.66(16) . . . . ?
O5 Si6 O12 Rb1 36.69(13) . . . . ?
O6 Si6 O12 Rb1 157.20(9) 2_655 . . . ?
C31 Si6 O12 Rb1 -81.63(13) . . . . ?
O7 Si1 C1 C2 158.43(19) . . . . ?
O6 Si1 C1 C2 33.74(19) . . . . ?
O1 Si1 C1 C2 -81.98(19) . . . . ?
O7 Si1 C1 C6 -21.55(19) . . . . ?
O6 Si1 C1 C6 -146.25(19) . . . . ?
O1 Si1 C1 C6 98.03(19) . . . . ?
O7 Si1 C1' C2' 179.5(3) . . . . ?
O6 Si1 C1' C2' 62.3(3) . . . . ?
O1 Si1 C1' C2' -49.4(4) . . . . ?
O7 Si1 C1' C6' -0.5(3) . . . . ?
O6 Si1 C1' C6' -117.7(3) . . . . ?
O1 Si1 C1' C6' 130.6(4) . . . . ?
O8 Si2 C7 C12 72.1(3) . . . . ?
O2 Si2 C7 C12 -164.2(3) . . . . ?
O1 Si2 C7 C12 -50.6(3) . . . . ?
O8 Si2 C7 C8 -108.0(2) . . . . ?
O2 Si2 C7 C8 15.6(3) . . . . ?
O1 Si2 C7 C8 129.2(2) . . . . ?
C12 C7 C8 C9 0.6(5) . . . . ?
Si2 C7 C8 C9 -179.3(2) . . . . ?
C7 C8 C9 C10 0.1(5) . . . . ?
C8 C9 C10 C11 -1.2(6) . . . . ?
C9 C10 C11 C12 1.6(7) . . . . ?
C10 C11 C12 C7 -0.8(8) . . . . ?
C8 C7 C12 C11 -0.3(6) . . . . ?
Si2 C7 C12 C11 179.6(4) . . . . ?
O9 Si3 C13 C18 -153.2(3) . . . . ?
O2 Si3 C13 C18 -28.5(3) . . . . ?
O3 Si3 C13 C18 85.5(3) . . . . ?
O9 Si3 C13 C14 33.3(4) . . . . ?
O2 Si3 C13 C14 157.9(4) . . . . ?
O3 Si3 C13 C14 -88.1(4) . . . . ?
C18 C13 C14 C15 3.3(8) . . . . ?
Si3 C13 C14 C15 177.2(5) . . . . ?
C13 C14 C15 C16 -2.9(9) . . . . ?
C14 C15 C16 C17 0.5(8) . . . . ?
C15 C16 C17 C18 1.3(6) . . . . ?
C14 C13 C18 C17 -1.4(6) . . . . ?
Si3 C13 C18 C17 -175.1(3) . . . . ?
C16 C17 C18 C13 -0.9(6) . . . . ?
O10 Si4 C19 C20 42.8(2) . . . . ?
O3 Si4 C19 C20 168.77(19) . . . . ?
O4 Si4 C19 C20 -80.41(19) . . . . ?
O10 Si4 C19 C24 -137.2(2) . . . . ?
O3 Si4 C19 C24 -11.16(19) . . . . ?
O4 Si4 C19 C24 99.66(19) . . . . ?
O10 Si4 C19' C24' -175.3(2) . . . . ?
O3 Si4 C19' C24' -53.6(2) . . . . ?
O4 Si4 C19' C24' 63.6(2) . . . . ?
O10 Si4 C19' C20' 4.66(19) . . . . ?
O3 Si4 C19' C20' 126.38(19) . . . . ?
O4 Si4 C19' C20' -116.35(19) . . . . ?
O11 Si5 C25 C26 81.4(3) . . . . ?
O5 Si5 C25 C26 -41.2(3) . . . . ?
O4 Si5 C25 C26 -155.6(3) . . . . ?
O11 Si5 C25 C30 -102.5(3) . . . . ?
O5 Si5 C25 C30 134.9(3) . . . . ?
O4 Si5 C25 C30 20.5(3) . . . . ?
C30 C25 C26 C27 4.6(7) . . . . ?
Si5 C25 C26 C27 -179.0(4) . . . . ?
C25 C26 C27 C28 -1.4(9) . . . . ?
C26 C27 C28 C29 -3.0(9) . . . . ?
C27 C28 C29 C30 4.1(9) . . . . ?
C26 C25 C30 C29 -3.5(7) . . . . ?
Si5 C25 C30 C29 -179.7(4) . . . . ?
C28 C29 C30 C25 -0.8(8) . . . . ?
O12 Si6 C31 C36 126.6(2) . . . . ?
O5 Si6 C31 C36 3.3(3) . . . . ?
O6 Si6 C31 C36 -110.8(2) 2_655 . . . ?
O12 Si6 C31 C32 -55.7(3) . . . . ?
O5 Si6 C31 C32 -179.0(2) . . . . ?
O6 Si6 C31 C32 66.9(3) 2_655 . . . ?
C36 C31 C32 C33 1.0(5) . . . . ?
Si6 C31 C32 C33 -176.8(3) . . . . ?
C31 C32 C33 C34 -0.9(6) . . . . ?
C32 C33 C34 C35 0.4(6) . . . . ?
C33 C34 C35 C36 -0.1(6) . . . . ?
C32 C31 C36 C35 -0.7(4) . . . . ?
Si6 C31 C36 C35 177.1(2) . . . . ?
C34 C35 C36 C31 0.3(5) . . . . ?
Rb1 O13 C37 C39 18.2(2) 5_665 . . . ?
Rb1 O13 C37 C39 160.8(2) . . . . ?
Rb1 O13 C37 C38 -161.9(2) 5_665 . . . ?
Rb1 O13 C37 C38 -19.2(2) . . . . ?
Rb2 O14 C40 C41 56.9(4) . . . . ?
Rb2 O14 C40 C41 -58.7(3) 2_755 . . . ?
Rb2 O14 C40 C42 -123.1(4) . . . . ?
Rb2 O14 C40 C42 121.3(3) 2_755 . . . ?
Rb2 O14' C40' C41' -48.3(4) . . . . ?
Rb2 O14' C40' C41' 78.6(3) 2_755 . . . ?
Rb2 O14' C40' C42' 131.7(4) . . . . ?
Rb2 O14' C40' C42' -101.4(3) 2_755 . . . ?
Rb2 O15 C43 C44 53.5(5) . . . . ?
Rb2 O15 C43 C44 -69.5(6) 2_755 . . . ?
Rb2 O15 C43 C45 -126.5(5) . . . . ?
Rb2 O15 C43 C45 110.5(6) 2_755 . . . ?
Rb2 O15 C43 O15 61.9(4) . . . 2_755 ?
Rb2 O15 C43 O15 -61.1(4) 2_755 . . 2_755 ?
